data_4035485
loop_
_publ_author_name
'Shirai, Atsumi'
'Sano, Hiroto'
'Nakamura, Yuki'
'Takashika, Masataka'
'Otani, Hiroyuki'
'Hasegawa, Masashi'
'Kato, Shin-Ichiro'
'Iyoda, Masahiko'

_publ_section_title
;
 10-Mesityl-1,8-diphenylanthracene Dimer: Synthesis, Structure, and
 Properties.
;
_journal_issue 7
_journal_name_full 'The Journal of organic chemistry'
_journal_page_first 3857
_journal_page_last 3863
_journal_paper_doi 10.1021/acs.joc.8b00200
_journal_volume 83
_journal_year 2018
_chemical_absolute_configuration 'CHOOSE rm ad rmad syn or unk'
_chemical_formula_moiety 'C82 H76 O3'
_chemical_formula_sum 'C82 H76 O3'
_chemical_formula_weight 1109.50
_space_group_crystal_system monoclinic
_space_group_IT_number 5
_space_group_name_Hall 'C 2y'
_space_group_name_H-M_alt 'C 1 2 1'
_atom_sites_solution_hydrogens geom
_atom_sites_solution_primary direct
_atom_sites_solution_secondary difmap
_cell_angle_alpha 90.0000
_cell_angle_beta 94.977(7)
_cell_angle_gamma 90.0000
_cell_formula_units_Z 2
_cell_length_a 16.5890(10)
_cell_length_b 9.0335(4)
_cell_length_c 20.6981(10)
_cell_measurement_reflns_used 9926
_cell_measurement_temperature 200
_cell_measurement_theta_max 27.46
_cell_measurement_theta_min 3.02
_cell_volume 3090.1(3)
_computing_cell_refinement 'RAPID AUTO'
_computing_data_collection 'RAPID AUTO (Rigaku, ????)'
_computing_data_reduction 'RAPID AUTO'
_computing_molecular_graphics 'CrystalStructure 4.2'
_computing_publication_material 'CrystalStructure 4.2 (Rigaku, 2015)'
_computing_structure_refinement 'SHELXL Version 2014/7 (Sheldrick, 2008)'
_computing_structure_solution 'SHELXT Version 2014/4 (Sheldrick, 2014)'
_diffrn_ambient_temperature 200
_diffrn_detector_area_resol_mean 10.000
_diffrn_measured_fraction_theta_full 0.997
_diffrn_measured_fraction_theta_max 0.997
_diffrn_measurement_device_type 'Rigaku R-AXIS RAPID'
_diffrn_measurement_method \w
_diffrn_radiation_type 'Mo K\a'
_diffrn_radiation_wavelength 0.71075
_diffrn_reflns_av_R_equivalents 0.0283
_diffrn_reflns_Laue_measured_fraction_full 0.997
_diffrn_reflns_Laue_measured_fraction_max 0.997
_diffrn_reflns_limit_h_max 21
_diffrn_reflns_limit_h_min -21
_diffrn_reflns_limit_k_max 11
_diffrn_reflns_limit_k_min -10
_diffrn_reflns_limit_l_max 26
_diffrn_reflns_limit_l_min -26
_diffrn_reflns_number 15120
_diffrn_reflns_point_group_measured_fraction_full 0.901
_diffrn_reflns_point_group_measured_fraction_max 0.883
_diffrn_reflns_theta_full 25.242
_diffrn_reflns_theta_max 27.464
_diffrn_reflns_theta_min 3.023
_diffrn_standards_number 0
_exptl_absorpt_coefficient_mu 0.070
_exptl_absorpt_correction_T_max 0.993
_exptl_absorpt_correction_T_min 0.711
_exptl_absorpt_correction_type multi-scan
_exptl_absorpt_process_details 'ABSCOR (Rigaku, 1995)'
_exptl_crystal_colour pale
_exptl_crystal_density_diffrn 1.192
_exptl_crystal_density_method 'not measured'
_exptl_crystal_description platelet
_exptl_crystal_F_000 1184.00
_exptl_crystal_size_max 0.200
_exptl_crystal_size_mid 0.200
_exptl_crystal_size_min 0.100
_refine_diff_density_max 0.18
_refine_diff_density_min -0.14
_refine_ls_abs_structure_details
;
 No quotients, so Flack parameter determined by classical intensity fit
;
_refine_ls_abs_structure_Flack 0.00000
_refine_ls_extinction_method none
_refine_ls_goodness_of_fit_ref 1.024
_refine_ls_hydrogen_treatment mixed
_refine_ls_number_parameters 501
_refine_ls_number_reflns 6267
_refine_ls_number_restraints 170
_refine_ls_R_factor_all 0.0882
_refine_ls_R_factor_gt 0.0530
_refine_ls_shift/su_max 0.037
_refine_ls_structure_factor_coef Fsqd
_refine_ls_weighting_details 'w = 1/[\s^2^(Fo^2^)+(0.0735P)^2^+0.5618P] where P=(Fo^2^+2Fc^2^)/3'
_refine_ls_weighting_scheme calc
_refine_ls_wR_factor_gt 0.1323
_refine_ls_wR_factor_ref 0.1491
_reflns_Friedel_coverage 0.666
_reflns_Friedel_fraction_full 0.792
_reflns_Friedel_fraction_max 0.754
_reflns_number_gt 4092
_reflns_number_total 6267
_reflns_threshold_expression F^2^>2.0\s(F^2^)
_cod_data_source_file jo8b00200_si_001.cif
_cod_data_source_block XTN51224
_cod_original_cell_volume 3090.0(3)
_cod_database_code 4035485

loop_
_space_group_symop_id
_space_group_symop_operation_xyz
1 +X,+Y,+Z
2 -X,+Y,-Z
3 1/2+X,1/2+Y,+Z
4 1/2-X,1/2+Y,-Z

loop_
_atom_site_label
_atom_site_type_symbol
_atom_site_fract_x
_atom_site_fract_y
_atom_site_fract_z
_atom_site_U_iso_or_equiv
_atom_site_adp_type
_atom_site_occupancy
_atom_site_site_symmetry_order
_atom_site_calc_flag
_atom_site_refinement_flags_posn
_atom_site_refinement_flags_adp
_atom_site_refinement_flags_occupancy
_atom_site_disorder_assembly
_atom_site_disorder_group
C1 C 0.75017(16) 0.3221(5) 0.84355(13) 0.0533(6) Uani 1 1 d . . . . .
C2 C 0.66509(16) 0.3230(5) 0.84214(13) 0.0530(6) Uani 1 1 d . . . . .
C3 C 0.62348(19) 0.3191(6) 0.89972(14) 0.0665(8) Uani 1 1 d . . . . .
H3 H 0.6535 0.3184 0.9409 0.080 Uiso 1 1 calc R U . . .
C4 C 0.54182(19) 0.3163(7) 0.89612(14) 0.0766(10) Uani 1 1 d . . . . .
H4 H 0.5154 0.3131 0.9350 0.092 Uiso 1 1 calc R U . . .
C5 C 0.49499(18) 0.3180(6) 0.83596(14) 0.0718(9) Uani 1 1 d . . . . .
H5 H 0.4376 0.3170 0.8351 0.086 Uiso 1 1 calc R U . . .
C6 C 0.53037(15) 0.3212(5) 0.77912(13) 0.0552(7) Uani 1 1 d . . . . .
C7 C 0.61756(15) 0.3224(5) 0.78065(12) 0.0500(6) Uani 1 1 d . . . . .
C8 C 0.65627(15) 0.3204(5) 0.72381(12) 0.0482(6) Uani 1 1 d . . . . .
H8 H 0.6244 0.3164 0.6834 0.058 Uiso 1 1 calc R U . . .
C9 C 0.74054(15) 0.3242(5) 0.72398(12) 0.0481(6) Uani 1 1 d . . . . .
C10 C 0.78063(15) 0.3214(5) 0.66479(12) 0.0501(6) Uani 1 1 d . . . . .
C11 C 0.86323(15) 0.3148(5) 0.66853(14) 0.0561(7) Uani 1 1 d . . . . .
H11 H 0.8899 0.3123 0.6298 0.067 Uiso 1 1 calc R U . . .
C12 C 0.90972(17) 0.3118(5) 0.72925(15) 0.0609(8) Uani 1 1 d . . . . .
H12 H 0.9670 0.3052 0.7305 0.073 Uiso 1 1 calc R U . . .
C13 C 0.87413(16) 0.3181(5) 0.78518(14) 0.0592(7) Uani 1 1 d . . . . .
H13 H 0.9068 0.3200 0.8252 0.071 Uiso 1 1 calc R U . . .
C14 C 0.78827(15) 0.3220(5) 0.78532(13) 0.0521(6) Uani 1 1 d . . . . .
C15 C 0.80031(16) 0.3206(6) 0.90734(13) 0.0571(7) Uani 1 1 d . . . . .
C16 C 0.8235(2) 0.1845(5) 0.93568(19) 0.0701(12) Uani 1 1 d . . . . .
C17 C 0.8699(3) 0.1847(7) 0.9954(2) 0.0882(15) Uani 1 1 d . . . . .
H17 H 0.8852 0.0926 1.0150 0.106 Uiso 1 1 calc R U . . .
C18 C 0.8942(2) 0.3134(9) 1.02667(16) 0.0855(12) Uani 1 1 d . . . . .
C19 C 0.8722(2) 0.4430(7) 0.9970(2) 0.0817(14) Uani 1 1 d . . . . .
H19 H 0.8900 0.5325 1.0176 0.098 Uiso 1 1 calc R U . . .
C20 C 0.8251(2) 0.4525(5) 0.93811(19) 0.0676(11) Uani 1 1 d . . . . .
C21 C 0.7994(3) 0.0407(5) 0.9034(3) 0.0874(14) Uani 1 1 d . . . . .
H21A H 0.7413 0.0246 0.9055 0.105 Uiso 1 1 calc R U . . .
H21B H 0.8297 -0.0405 0.9256 0.105 Uiso 1 1 calc R U . . .
H21C H 0.8116 0.0439 0.8579 0.105 Uiso 1 1 calc R U . . .
C22 C 0.9459(2) 0.3097(11) 1.09094(17) 0.126(2) Uani 1 1 d . . . . .
H22A H 0.9992 0.3520 1.0852 0.151 Uiso 1 1 calc R U . . .
H22B H 0.9523 0.2070 1.1058 0.151 Uiso 1 1 calc R U . . .
H22C H 0.9196 0.3676 1.1232 0.151 Uiso 1 1 calc R U . . .
C23 C 0.8036(3) 0.5989(5) 0.9069(3) 0.0877(14) Uani 1 1 d . . . . .
H23A H 0.8327 0.6107 0.8680 0.105 Uiso 1 1 calc R U . . .
H23B H 0.8188 0.6789 0.9375 0.105 Uiso 1 1 calc R U . . .
H23C H 0.7452 0.6026 0.8948 0.105 Uiso 1 1 calc R U . . .
C24 C 0.48162(15) 0.3262(5) 0.71508(13) 0.0530(7) Uani 1 1 d . . . . .
C27 C 0.39507(15) 0.3281(5) 0.59125(13) 0.0492(7) Uani 1 1 d . . . . .
C30 C 0.35020(15) 0.3276(5) 0.52553(12) 0.0494(6) Uani 1 1 d . . . . .
C33 C 0.26580(14) 0.3246(5) 0.40050(12) 0.0482(6) Uani 1 1 d . . . . .
C25 C 0.4809(2) 0.4507(5) 0.67492(19) 0.0567(9) Uani 0.930(3) 1 d . . P A 1
H25 H 0.5108 0.5360 0.6893 0.068 Uiso 0.930(3) 1 calc R U P A 1
C26 C 0.4379(2) 0.4523(5) 0.61515(19) 0.0545(9) Uani 0.930(3) 1 d . . P A 1
H26 H 0.4372 0.5397 0.5896 0.065 Uiso 0.930(3) 1 calc R U P A 1
C28 C 0.3948(3) 0.2065(5) 0.6315(2) 0.0673(11) Uani 0.930(3) 1 d . . P A 1
H28 H 0.3648 0.1212 0.6172 0.081 Uiso 0.930(3) 1 calc R U P A 1
C29 C 0.4375(3) 0.2055(5) 0.6924(2) 0.0691(11) Uani 0.930(3) 1 d . . P A 1
H29 H 0.4361 0.1197 0.7189 0.083 Uiso 0.930(3) 1 calc R U P A 1
C25A C 0.434(3) 0.420(7) 0.693(2) 0.0530(7) Uani 0.070(3) 1 d . . P A 2
H25A H 0.4244 0.4992 0.7223 0.064 Uiso 0.070(3) 1 calc R U P A 2
C26A C 0.392(3) 0.429(7) 0.635(2) 0.0530(7) Uani 0.070(3) 1 d . . P A 2
H26A H 0.3591 0.5129 0.6247 0.064 Uiso 0.070(3) 1 calc R U P A 2
C28A C 0.443(3) 0.195(7) 0.610(2) 0.0530(7) Uani 0.070(3) 1 d . . P A 2
H28A H 0.4476 0.1147 0.5814 0.064 Uiso 0.070(3) 1 calc R U P A 2
C29A C 0.485(3) 0.193(7) 0.677(2) 0.0530(7) Uani 0.070(3) 1 d . . P A 2
H29A H 0.5132 0.1071 0.6933 0.064 Uiso 0.070(3) 1 calc R U P A 2
C31 C 0.36839(19) 0.4280(4) 0.47811(18) 0.0501(8) Uani 0.930(3) 1 d . . P A 1
H31 H 0.4101 0.4985 0.4880 0.060 Uiso 0.930(3) 1 calc R U P A 1
C32 C 0.32750(19) 0.4286(5) 0.41672(18) 0.0500(8) Uani 0.930(3) 1 d . . P A 1
H32 H 0.3412 0.4993 0.3855 0.060 Uiso 0.930(3) 1 calc R U P A 1
C34 C 0.2474(2) 0.2263(5) 0.44796(19) 0.0575(9) Uani 0.930(3) 1 d . . P A 1
H34 H 0.2060 0.1551 0.4383 0.069 Uiso 0.930(3) 1 calc R U P A 1
C35 C 0.2877(2) 0.2287(5) 0.50926(19) 0.0583(9) Uani 0.930(3) 1 d . . P A 1
H35 H 0.2721 0.1610 0.5411 0.070 Uiso 0.930(3) 1 calc R U P A 1
C31A C 0.288(2) 0.415(6) 0.512(2) 0.0494(6) Uani 0.070(3) 1 d . . P A 2
H31A H 0.2727 0.4814 0.5446 0.059 Uiso 0.070(3) 1 calc R U P A 2
C32A C 0.244(3) 0.412(6) 0.451(2) 0.0494(6) Uani 0.070(3) 1 d . . P A 2
H32A H 0.1979 0.4730 0.4437 0.059 Uiso 0.070(3) 1 calc R U P A 2
C34A C 0.322(3) 0.214(6) 0.415(2) 0.0494(6) Uani 0.070(3) 1 d . . P A 2
H34A H 0.3293 0.1393 0.3836 0.059 Uiso 0.070(3) 1 calc R U P A 2
C35A C 0.368(3) 0.208(6) 0.476(2) 0.0494(6) Uani 0.070(3) 1 d . . P A 2
H35A H 0.4077 0.1340 0.4851 0.059 Uiso 0.070(3) 1 calc R U P A 2
O1 O 0.6265(7) 0.7837(17) 0.6844(7) 0.167(5) Uani 0.496(12) 1 d D U P B 1
C36 C 0.6746(11) 0.9129(16) 0.6640(7) 0.136(6) Uani 0.496(12) 1 d D U P B 1
H36A H 0.6402 1.0013 0.6549 0.163 Uiso 0.496(12) 1 calc R U P B 1
H36B H 0.7039 0.8896 0.6256 0.163 Uiso 0.496(12) 1 calc R U P B 1
C37 C 0.7343(12) 0.9337(19) 0.7270(9) 0.140(8) Uani 0.496(12) 1 d D U P B 1
H37A H 0.7093 0.9799 0.7638 0.168 Uiso 0.496(12) 1 calc R U P B 1
H37B H 0.7861 0.9822 0.7193 0.168 Uiso 0.496(12) 1 calc R U P B 1
C38 C 0.7389(8) 0.755(2) 0.7303(9) 0.132(7) Uani 0.496(12) 1 d D U P B 1
H38A H 0.7607 0.7150 0.6908 0.159 Uiso 0.496(12) 1 calc R U P B 1
H38B H 0.7741 0.7228 0.7687 0.159 Uiso 0.496(12) 1 calc R U P B 1
C39 C 0.6683(11) 0.7135(17) 0.7340(10) 0.121(7) Uani 0.496(12) 1 d D U P B 1
H39A H 0.6486 0.7425 0.7760 0.146 Uiso 0.496(12) 1 calc R U P B 1
H39B H 0.6638 0.6048 0.7290 0.146 Uiso 0.496(12) 1 calc R U P B 1
O1A O 0.6129(4) 0.8037(13) 0.7321(7) 0.130(4) Uani 0.504(12) 1 d D U P B 2
C36A C 0.6444(7) 0.9532(11) 0.7214(10) 0.136(5) Uani 0.504(12) 1 d D U P B 2
H36C H 0.6467 1.0139 0.7613 0.163 Uiso 0.504(12) 1 calc R U P B 2
H36D H 0.6121 1.0052 0.6859 0.163 Uiso 0.504(12) 1 calc R U P B 2
C37A C 0.7318(8) 0.9125(19) 0.7020(9) 0.117(6) Uani 0.504(12) 1 d D U P B 2
H37C H 0.7710 0.9954 0.7061 0.141 Uiso 0.504(12) 1 calc R U P B 2
H37D H 0.7325 0.8621 0.6596 0.141 Uiso 0.504(12) 1 calc R U P B 2
C38A C 0.7364(8) 0.803(2) 0.7630(8) 0.137(6) Uani 0.504(12) 1 d D U P B 2
H38C H 0.7851 0.7398 0.7630 0.164 Uiso 0.504(12) 1 calc R U P B 2
H38D H 0.7404 0.8614 0.8037 0.164 Uiso 0.504(12) 1 calc R U P B 2
C39A C 0.6748(9) 0.7250(18) 0.7601(9) 0.111(6) Uani 0.504(12) 1 d D U P B 2
H39C H 0.6630 0.6944 0.8042 0.133 Uiso 0.504(12) 1 calc R U P B 2
H39D H 0.6832 0.6349 0.7343 0.133 Uiso 0.504(12) 1 calc R U P B 2
O2 O 0.511(4) 0.7441(16) 0.499(4) 0.13(2) Uani 0.25 1 d D . P C 2
C41 C 0.5504(7) 0.8256(17) 0.5458(10) 0.103(5) Uani 0.5 1 d D . P C 2
H41A H 0.568(6) 0.815(15) 0.592(2) 0.124 Uiso 0.5 1 d D U P D 2
H41B H 0.579(10) 0.900(19) 0.522(6) 0.124 Uiso 0.5 1 d D U P E 2
C40 C 0.5263(16) 0.9782(17) 0.5372(13) 0.156(10) Uani 0.5 1 d D . P C 2
H40A H 0.5740 1.0442 0.5379 0.187 Uiso 0.5 1 calc R U P C 2
H40B H 0.4916 1.0100 0.5712 0.187 Uiso 0.5 1 calc R U P C 2
O2A O 0.518(4) 0.744(5) 0.483(2) 0.38(5) Uani 0.25 1 d D . P F 1
C41A C 0.550(3) 0.829(4) 0.5308(15) 0.240(19) Uani 0.5 1 d D . P F 1
H41C H 0.608(3) 0.812(7) 0.539(6) 0.288 Uiso 0.5 1 d D U P G 1
H41D H 0.520(6) 0.826(6) 0.569(2) 0.288 Uiso 0.5 1 d D U P H 1
C40A C 0.545(2) 0.981(3) 0.5098(15) 0.24(2) Uani 0.5 1 d D . P F 1
H40C H 0.5776 1.0008 0.4728 0.291 Uiso 0.5 1 calc R U P F 1
H40D H 0.5604 1.0516 0.5455 0.291 Uiso 0.5 1 calc R U P F 1

loop_
_atom_site_aniso_label
_atom_site_aniso_U_11
_atom_site_aniso_U_22
_atom_site_aniso_U_33
_atom_site_aniso_U_23
_atom_site_aniso_U_13
_atom_site_aniso_U_12
C1 0.0496(15) 0.0595(17) 0.0489(14) 0.005(2) -0.0073(12) -0.002(2)
C2 0.0501(14) 0.0594(17) 0.0478(14) 0.000(2) -0.0049(12) -0.001(2)
C3 0.0622(18) 0.088(2) 0.0483(15) 0.004(3) -0.0018(13) 0.005(3)
C4 0.0581(18) 0.123(3) 0.0490(16) -0.005(3) 0.0074(14) -0.002(3)
C5 0.0451(16) 0.113(3) 0.0571(17) 0.000(3) 0.0021(13) -0.005(3)
C6 0.0452(14) 0.0698(19) 0.0497(15) -0.002(3) -0.0008(12) 0.003(2)
C7 0.0430(13) 0.0586(17) 0.0470(14) 0.000(2) -0.0037(11) 0.000(2)
C8 0.0414(13) 0.0563(16) 0.0450(13) -0.001(2) -0.0064(11) -0.0013(18)
C9 0.0422(13) 0.0528(15) 0.0481(14) 0.000(2) -0.0037(11) 0.0014(18)
C10 0.0405(13) 0.0560(16) 0.0524(15) 0.002(2) -0.0046(11) 0.001(2)
C11 0.0416(13) 0.0695(19) 0.0560(16) -0.001(3) -0.0030(12) -0.002(2)
C12 0.0379(13) 0.074(2) 0.0695(18) -0.005(3) -0.0051(13) 0.005(2)
C13 0.0446(14) 0.072(2) 0.0583(16) -0.002(3) -0.0128(12) 0.006(2)
C14 0.0436(14) 0.0569(16) 0.0537(15) 0.001(2) -0.0074(12) 0.001(2)
C15 0.0485(15) 0.074(2) 0.0470(14) -0.004(3) -0.0072(12) 0.002(2)
C16 0.061(2) 0.092(3) 0.056(2) 0.014(2) -0.0048(19) 0.010(2)
C17 0.070(3) 0.128(5) 0.065(3) 0.025(3) -0.005(2) 0.016(3)
C18 0.058(2) 0.147(4) 0.0491(18) 0.001(4) -0.0084(15) -0.004(3)
C19 0.059(2) 0.124(4) 0.060(3) -0.027(3) -0.004(2) -0.013(3)
C20 0.057(2) 0.085(3) 0.059(2) -0.007(2) -0.0037(19) -0.001(2)
C21 0.092(3) 0.073(3) 0.095(3) 0.013(3) -0.003(3) 0.011(2)
C22 0.072(3) 0.246(7) 0.055(2) 0.006(4) -0.0181(18) 0.006(4)
C23 0.095(3) 0.074(3) 0.092(3) -0.017(3) -0.006(3) -0.012(2)
C24 0.0361(13) 0.074(2) 0.0481(15) -0.005(2) -0.0006(11) 0.001(2)
C27 0.0371(12) 0.0615(18) 0.0485(14) 0.000(2) 0.0004(11) -0.0003(19)
C30 0.0373(12) 0.0638(17) 0.0472(14) -0.006(2) 0.0038(11) 0.0017(19)
C33 0.0371(12) 0.0590(17) 0.0483(14) -0.005(2) 0.0028(11) -0.0009(19)
C25 0.0464(19) 0.060(2) 0.061(2) -0.004(2) -0.0118(17) 0.0018(18)
C26 0.0441(19) 0.058(2) 0.059(2) 0.001(2) -0.0088(17) -0.0010(18)
C28 0.073(3) 0.068(3) 0.059(2) 0.004(2) -0.009(2) -0.019(2)
C29 0.073(3) 0.081(3) 0.052(2) 0.011(2) -0.005(2) -0.020(2)
C25A 0.0361(13) 0.074(2) 0.0481(15) -0.005(2) -0.0006(11) 0.001(2)
C26A 0.0361(13) 0.074(2) 0.0481(15) -0.005(2) -0.0006(11) 0.001(2)
C28A 0.0361(13) 0.074(2) 0.0481(15) -0.005(2) -0.0006(11) 0.001(2)
C29A 0.0361(13) 0.074(2) 0.0481(15) -0.005(2) -0.0006(11) 0.001(2)
C31 0.0373(16) 0.057(2) 0.0559(19) -0.0033(18) 0.0015(14) -0.0045(15)
C32 0.0398(16) 0.059(2) 0.0508(18) -0.0002(17) 0.0030(14) -0.0041(16)
C34 0.0427(18) 0.073(2) 0.056(2) -0.0008(19) -0.0035(15) -0.0136(17)
C35 0.0513(19) 0.069(2) 0.054(2) 0.0088(19) 0.0003(16) -0.0160(17)
C31A 0.0373(12) 0.0638(17) 0.0472(14) -0.006(2) 0.0038(11) 0.0017(19)
C32A 0.0373(12) 0.0638(17) 0.0472(14) -0.006(2) 0.0038(11) 0.0017(19)
C34A 0.0373(12) 0.0638(17) 0.0472(14) -0.006(2) 0.0038(11) 0.0017(19)
C35A 0.0373(12) 0.0638(17) 0.0472(14) -0.006(2) 0.0038(11) 0.0017(19)
O1 0.132(8) 0.235(14) 0.127(8) 0.013(9) -0.025(7) -0.074(8)
C36 0.164(13) 0.127(10) 0.106(9) -0.018(8) -0.048(9) -0.009(10)
C37 0.207(16) 0.105(11) 0.100(12) 0.006(10) -0.024(11) -0.017(11)
C38 0.095(9) 0.164(14) 0.139(14) 0.019(11) 0.016(9) 0.041(10)
C39 0.145(13) 0.071(8) 0.134(14) 0.019(8) -0.073(11) -0.036(8)
O1A 0.066(4) 0.146(8) 0.174(10) 0.023(9) -0.008(5) -0.024(5)
C36A 0.116(9) 0.047(5) 0.245(15) -0.001(8) 0.011(9) -0.005(6)
C37A 0.123(11) 0.101(10) 0.135(16) -0.003(9) 0.054(10) -0.010(8)
C38A 0.133(11) 0.145(13) 0.122(10) 0.050(11) -0.041(8) -0.060(10)
C39A 0.103(10) 0.118(11) 0.111(11) 0.028(9) -0.005(8) -0.002(9)
O2 0.09(4) 0.033(6) 0.25(3) -0.04(3) -0.05(2) 0.021(13)
C41 0.064(6) 0.062(7) 0.188(15) -0.005(12) 0.037(7) 0.009(7)
C40 0.163(19) 0.071(10) 0.24(3) -0.004(11) 0.084(19) -0.009(10)
O2A 0.55(10) 0.44(8) 0.16(4) 0.04(4) 0.10(4) 0.38(8)
C41A 0.38(6) 0.17(3) 0.17(3) -0.08(2) 0.06(2) -0.04(3)
C40A 0.36(5) 0.20(3) 0.16(2) 0.08(2) -0.03(2) -0.17(3)

loop_
_atom_type_symbol
_atom_type_description
_atom_type_scat_dispersion_real
_atom_type_scat_dispersion_imag
_atom_type_scat_source
C C 0.0033 0.0016
;
International Tables for Crystallography
(Vol. C, Tables 4.2.6.8 and 6.1.1.4)
;
H H 0.0000 0.0000
;
International Tables for Crystallography
(Vol. C, Table 6.1.1.4)
;
O O 0.0106 0.0060
;
International Tables for Crystallography
(Vol. C, Tables 4.2.6.8 and 6.1.1.4)
;

loop_
_geom_angle_atom_site_label_1
_geom_angle_atom_site_label_2
_geom_angle_atom_site_label_3
_geom_angle
_geom_angle_site_symmetry_1
_geom_angle_site_symmetry_3
C14 C1 C2 120.3(2) . .
C14 C1 C15 119.9(2) . .
C2 C1 C15 119.8(2) . .
C1 C2 C3 122.6(2) . .
C1 C2 C7 119.3(2) . .
C3 C2 C7 118.1(2) . .
C4 C3 C2 120.6(3) . .
C4 C3 H3 119.7 . .
C2 C3 H3 119.7 . .
C3 C4 C5 121.5(3) . .
C3 C4 H4 119.3 . .
C5 C4 H4 119.3 . .
C6 C5 C4 121.2(3) . .
C6 C5 H5 119.4 . .
C4 C5 H5 119.4 . .
C5 C6 C7 119.2(2) . .
C5 C6 C24 121.8(2) . .
C7 C6 C24 118.9(2) . .
C8 C7 C2 119.5(2) . .
C8 C7 C6 121.2(2) . .
C2 C7 C6 119.4(2) . .
C7 C8 C9 122.2(2) . .
C7 C8 H8 118.9 . .
C9 C8 H8 118.9 . .
C8 C9 C14 118.4(2) . .
C8 C9 C10 122.1(2) . .
C14 C9 C10 119.4(2) . .
C11 C10 C9 119.1(2) . .
C11 C10 C33 119.1(2) . 2_656
C9 C10 C33 121.8(2) . 2_656
C10 C11 C12 121.1(3) . .
C10 C11 H11 119.4 . .
C12 C11 H11 119.4 . .
C13 C12 C11 121.1(3) . .
C13 C12 H12 119.4 . .
C11 C12 H12 119.4 . .
C12 C13 C14 121.1(2) . .
C12 C13 H13 119.5 . .
C14 C13 H13 119.5 . .
C1 C14 C13 121.6(2) . .
C1 C14 C9 120.1(2) . .
C13 C14 C9 118.2(2) . .
C20 C15 C16 119.9(3) . .
C20 C15 C1 120.9(4) . .
C16 C15 C1 119.2(4) . .
C17 C16 C15 118.6(4) . .
C17 C16 C21 120.0(4) . .
C15 C16 C21 121.4(4) . .
C18 C17 C16 122.3(5) . .
C18 C17 H17 118.9 . .
C16 C17 H17 118.9 . .
C19 C18 C17 117.4(3) . .
C19 C18 C22 121.6(7) . .
C17 C18 C22 120.9(7) . .
C18 C19 C20 123.9(5) . .
C18 C19 H19 118.0 . .
C20 C19 H19 118.0 . .
C19 C20 C15 117.8(4) . .
C19 C20 C23 121.7(5) . .
C15 C20 C23 120.4(4) . .
C16 C21 H21A 109.5 . .
C16 C21 H21B 109.5 . .
H21A C21 H21B 109.5 . .
C16 C21 H21C 109.5 . .
H21A C21 H21C 109.5 . .
H21B C21 H21C 109.5 . .
C18 C22 H22A 109.5 . .
C18 C22 H22B 109.5 . .
H22A C22 H22B 109.5 . .
C18 C22 H22C 109.5 . .
H22A C22 H22C 109.5 . .
H22B C22 H22C 109.5 . .
C20 C23 H23A 109.5 . .
C20 C23 H23B 109.5 . .
H23A C23 H23B 109.5 . .
C20 C23 H23C 109.5 . .
H23A C23 H23C 109.5 . .
H23B C23 H23C 109.5 . .
C29 C24 C25 117.3(3) . .
C25A C24 C29A 116(3) . .
C25A C24 C6 129(3) . .
C29 C24 C6 120.7(4) . .
C25 C24 C6 121.9(4) . .
C29A C24 C6 115(2) . .
C28 C27 C26 117.1(3) . .
C26A C27 C28A 116(3) . .
C26A C27 C30 126(3) . .
C28 C27 C30 121.3(4) . .
C26 C27 C30 121.6(4) . .
C28A C27 C30 117(2) . .
C35 C30 C31 116.9(3) . .
C31A C30 C27 121(2) . .
C35 C30 C27 121.8(3) . .
C31 C30 C27 121.3(3) . .
C31A C30 C35A 118(3) . .
C27 C30 C35A 120.4(18) . .
C32A C33 C34A 118(3) . .
C34 C33 C32 117.5(3) . .
C34 C33 C10 120.2(3) . 2_656
C32A C33 C10 123(2) . 2_656
C34A C33 C10 118(2) . 2_656
C32 C33 C10 122.3(4) . 2_656
C26 C25 C24 121.4(4) . .
C26 C25 H25 119.3 . .
C24 C25 H25 119.3 . .
C25 C26 C27 121.3(4) . .
C25 C26 H26 119.4 . .
C27 C26 H26 119.4 . .
C27 C28 C29 121.6(4) . .
C27 C28 H28 119.2 . .
C29 C28 H28 119.2 . .
C24 C29 C28 121.2(4) . .
C24 C29 H29 119.4 . .
C28 C29 H29 119.4 . .
C24 C25A C26A 129(5) . .
C24 C25A H25A 115.3 . .
C26A C25A H25A 115.3 . .
C27 C26A C25A 123(5) . .
C27 C26A H26A 118.4 . .
C25A C26A H26A 118.4 . .
C27 C28A C29A 117(5) . .
C27 C28A H28A 121.3 . .
C29A C28A H28A 121.3 . .
C24 C29A C28A 117(5) . .
C24 C29A H29A 121.5 . .
C28A C29A H29A 121.5 . .
C32 C31 C30 122.1(3) . .
C32 C31 H31 119.0 . .
C30 C31 H31 119.0 . .
C31 C32 C33 120.2(4) . .
C31 C32 H32 119.9 . .
C33 C32 H32 119.9 . .
C33 C34 C35 121.7(4) . .
C33 C34 H34 119.2 . .
C35 C34 H34 119.2 . .
C34 C35 C30 121.6(4) . .
C34 C35 H35 119.2 . .
C30 C35 H35 119.2 . .
C30 C31A C32A 121(4) . .
C30 C31A H31A 119.6 . .
C32A C31A H31A 119.6 . .
C33 C32A C31A 123(4) . .
C33 C32A H32A 118.5 . .
C31A C32A H32A 118.4 . .
C33 C34A C35A 121(4) . .
C33 C34A H34A 119.3 . .
C35A C34A H34A 119.3 . .
C34A C35A C30 117(4) . .
C34A C35A H35A 121.5 . .
C30 C35A H35A 121.5 . .
C39 O1 C36 109.4(9) . .
O1 C36 C37 99.9(10) . .
O1 C36 H36A 111.8 . .
C37 C36 H36A 111.8 . .
O1 C36 H36B 111.8 . .
C37 C36 H36B 111.8 . .
H36A C36 H36B 109.5 . .
C36 C37 C38 86.6(10) . .
C36 C37 H37A 114.2 . .
C38 C37 H37A 114.2 . .
C36 C37 H37B 114.2 . .
C38 C37 H37B 114.2 . .
H37A C37 H37B 111.4 . .
C39 C38 C37 105.4(11) . .
C39 C38 H38A 110.7 . .
C37 C38 H38A 110.7 . .
C39 C38 H38B 110.7 . .
C37 C38 H38B 110.7 . .
H38A C38 H38B 108.8 . .
C38 C39 O1 103.6(12) . .
C38 C39 H39A 111.0 . .
O1 C39 H39A 111.0 . .
C38 C39 H39B 111.0 . .
O1 C39 H39B 111.0 . .
H39A C39 H39B 109.0 . .
C39A O1A C36A 106.4(8) . .
O1A C36A C37A 99.8(8) . .
O1A C36A H36C 111.8 . .
C37A C36A H36C 111.8 . .
O1A C36A H36D 111.8 . .
C37A C36A H36D 111.8 . .
H36C C36A H36D 109.5 . .
C36A C37A C38A 85.7(10) . .
C36A C37A H37C 114.4 . .
C38A C37A H37C 114.4 . .
C36A C37A H37D 114.4 . .
C38A C37A H37D 114.4 . .
H37C C37A H37D 111.5 . .
C39A C38A C37A 109.3(11) . .
C39A C38A H38C 109.8 . .
C37A C38A H38C 109.8 . .
C39A C38A H38D 109.8 . .
C37A C38A H38D 109.8 . .
H38C C38A H38D 108.3 . .
C38A C39A O1A 108.5(11) . .
C38A C39A H39C 110.0 . .
O1A C39A H39C 110.0 . .
C38A C39A H39D 110.0 . .
O1A C39A H39D 110.0 . .
H39C C39A H39D 108.4 . .
O2 O2 C41 113(10) 2_656 .
O2 O2 C41 54(10) 2_656 2_656
C41 O2 C41 116.0(15) . 2_656
O2 C41 C40 109.0(17) . .
O2 C41 O2 13(6) . 2_656
C40 C41 O2 103(2) . 2_656
O2 C41 H41A 137(8) . .
C40 C41 H41A 106(9) . .
O2 C41 H41A 133(7) 2_656 .
O2 C41 H41B 104(9) . .
C40 C41 H41B 55(10) . .
O2 C41 H41B 110(8) 2_656 .
H41A C41 H41B 116(7) . .
C41 C40 C40 103.1(14) . 2_656
C41 C40 H41B 43(2) . .
C40 C40 H41B 95(6) 2_656 .
C41 C40 H40A 111.1 . .
C40 C40 H40A 111.1 2_656 .
H41B C40 H40A 75.9 . .
C41 C40 H40B 111.1 . .
C40 C40 H40B 111.2 2_656 .
H41B C40 H40B 148.2 . .
H40A C40 H40B 109.1 . .
O2A O2A C41A 72(4) 2_656 .
O2A O2A C41A 66(5) 2_656 2_656
C41A O2A C41A 95(3) . 2_656
O2A C41A O2A 42(5) . 2_656
O2A C41A C40A 109(2) . .
O2A C41A C40A 117(3) 2_656 .
O2A C41A C41A 43(2) . 2_656
O2A C41A C41A 42(2) 2_656 2_656
C40A C41A C41A 77.7(17) . 2_656
O2A C41A H41C 111(4) . .
O2A C41A H41C 137(5) 2_656 .
C40A C41A H41C 103(3) . .
C41A C41A H41C 150(6) 2_656 .
O2A C41A H41D 113(4) . .
O2A C41A H41D 71(6) 2_656 .
C40A C41A H41D 105(3) . .
C41A C41A H41D 94(5) 2_656 .
H41C C41A H41D 114(6) . .
C41A C40A C40A 96(3) . 2_656
C41A C40A H40C 112.5 . .
C40A C40A H40C 112.5 2_656 .
C41A C40A H40D 112.5 . .
C40A C40A H40D 112.5 2_656 .
H40C C40A H40D 110.0 . .

loop_
_geom_bond_atom_site_label_1
_geom_bond_atom_site_label_2
_geom_bond_distance
_geom_bond_site_symmetry_2
C1 C14 1.409(4) .
C1 C2 1.409(4) .
C1 C15 1.498(3) .
C2 C3 1.428(4) .
C2 C7 1.438(3) .
C3 C4 1.350(4) .
C3 H3 0.9500 .
C4 C5 1.409(4) .
C4 H4 0.9500 .
C5 C6 1.360(4) .
C5 H5 0.9500 .
C6 C7 1.444(4) .
C6 C24 1.492(3) .
C7 C8 1.388(4) .
C8 C9 1.398(3) .
C8 H8 0.9500 .
C9 C14 1.437(3) .
C9 C10 1.444(4) .
C10 C11 1.367(4) .
C10 C33 1.497(3) 2_656
C11 C12 1.417(4) .
C11 H11 0.9500 .
C12 C13 1.346(4) .
C12 H12 0.9500 .
C13 C14 1.425(4) .
C13 H13 0.9500 .
C15 C20 1.397(6) .
C15 C16 1.402(6) .
C16 C17 1.398(6) .
C16 C21 1.499(6) .
C17 C18 1.374(8) .
C17 H17 0.9500 .
C18 C19 1.357(8) .
C18 C22 1.520(4) .
C19 C20 1.392(6) .
C19 H19 0.9500 .
C20 C23 1.501(6) .
C21 H21A 0.9800 .
C21 H21B 0.9800 .
C21 H21C 0.9800 .
C22 H22A 0.9800 .
C22 H22B 0.9800 .
C22 H22C 0.9800 .
C23 H23A 0.9800 .
C23 H23B 0.9800 .
C23 H23C 0.9800 .
C24 C25A 1.22(6) .
C24 C29 1.373(6) .
C24 C25 1.398(6) .
C24 C29A 1.45(6) .
C27 C26A 1.28(6) .
C27 C28 1.379(6) .
C27 C26 1.395(6) .
C27 C28A 1.48(6) .
C27 C30 1.493(3) .
C30 C31A 1.30(5) .
C30 C35 1.388(5) .
C30 C31 1.389(5) .
C30 C35A 1.54(5) .
C33 C34 1.378(5) .
C33 C32A 1.38(5) .
C33 C34A 1.38(5) .
C33 C32 1.408(5) .
C33 C10 1.497(3) 2_656
C25 C26 1.374(5) .
C25 H25 0.9500 .
C26 H26 0.9500 .
C28 C29 1.393(6) .
C28 H28 0.9500 .
C29 H29 0.9500 .
C25A C26A 1.35(7) .
C25A H25A 0.9500 .
C26A H26A 0.9500 .
C28A C29A 1.48(7) .
C28A H28A 0.9500 .
C29A H29A 0.9500 .
C31 C32 1.388(5) .
C31 H31 0.9500 .
C32 H32 0.9500 .
C34 C35 1.382(5) .
C34 H34 0.9500 .
C35 H35 0.9500 .
C31A C32A 1.41(7) .
C31A H31A 0.9500 .
C32A H32A 0.9500 .
C34A C35A 1.41(7) .
C34A H34A 0.9500 .
C35A H35A 0.9500 .
O1 C39 1.346(12) .
O1 C36 1.495(13) .
C36 C37 1.579(14) .
C36 H36A 0.9900 .
C36 H36B 0.9900 .
C37 C38 1.614(15) .
C37 H37A 0.9900 .
C37 H37B 0.9900 .
C38 C39 1.241(12) .
C38 H38A 0.9900 .
C38 H38B 0.9900 .
C39 H39A 0.9900 .
C39 H39B 0.9900 .
O1A C39A 1.339(12) .
O1A C36A 1.471(11) .
C36A C37A 1.581(14) .
C36A H36C 0.9900 .
C36A H36D 0.9900 .
C37A C38A 1.600(14) .
C37A H37C 0.9900 .
C37A H37D 0.9900 .
C38A C39A 1.239(12) .
C38A H38C 0.9900 .
C38A H38D 0.9900 .
C39A H39C 0.9900 .
C39A H39D 0.9900 .
O2 O2 0.37(15) 2_656
O2 C41 1.33(4) .
O2 C41 1.52(6) 2_656
C41 C40 1.442(17) .
C41 O2 1.52(6) 2_656
C41 H41A 0.98(3) .
C41 H41B 0.98(3) .
C40 C40 1.70(6) 2_656
C40 H41B 1.2(2) .
C40 H40A 0.9900 .
C40 H40B 0.9900 .
O2A O2A 0.97(12) 2_656
O2A C41A 1.33(4) .
O2A C41A 1.38(6) 2_656
C41A O2A 1.38(6) 2_656
C41A C40A 1.439(19) .
C41A C41A 2.00(7) 2_656
C41A H41C 0.98(3) .
C41A H41D 0.97(3) .
C40A C40A 1.52(8) 2_656
C40A H40C 0.9900 .
C40A H40D 0.9900 .

loop_
_geom_torsion_atom_site_label_1
_geom_torsion_atom_site_label_2
_geom_torsion_atom_site_label_3
_geom_torsion_atom_site_label_4
_geom_torsion
_geom_torsion_site_symmetry_1
_geom_torsion_site_symmetry_4
C14 C1 C2 C3 178.3(4) . .
C15 C1 C2 C3 -1.5(8) . .
C14 C1 C2 C7 0.6(7) . .
C15 C1 C2 C7 -179.1(4) . .
C1 C2 C3 C4 -178.3(5) . .
C7 C2 C3 C4 -0.6(8) . .
C2 C3 C4 C5 -0.4(9) . .
C3 C4 C5 C6 0.6(10) . .
C4 C5 C6 C7 0.2(9) . .
C4 C5 C6 C24 -178.7(5) . .
C1 C2 C7 C8 0.2(7) . .
C3 C2 C7 C8 -177.6(5) . .
C1 C2 C7 C6 179.1(4) . .
C3 C2 C7 C6 1.4(7) . .
C5 C6 C7 C8 177.8(4) . .
C24 C6 C7 C8 -3.3(7) . .
C5 C6 C7 C2 -1.2(7) . .
C24 C6 C7 C2 177.7(4) . .
C2 C7 C8 C9 -2.2(7) . .
C6 C7 C8 C9 178.8(4) . .
C7 C8 C9 C14 3.4(7) . .
C7 C8 C9 C10 179.6(4) . .
C8 C9 C10 C11 -175.4(4) . .
C14 C9 C10 C11 0.8(7) . .
C8 C9 C10 C33 4.2(7) . 2_656
C14 C9 C10 C33 -179.5(4) . 2_656
C9 C10 C11 C12 -0.4(7) . .
C33 C10 C11 C12 179.9(4) 2_656 .
C10 C11 C12 C13 -1.3(8) . .
C11 C12 C13 C14 2.6(8) . .
C2 C1 C14 C13 -178.7(4) . .
C15 C1 C14 C13 1.0(7) . .
C2 C1 C14 C9 0.6(7) . .
C15 C1 C14 C9 -179.7(4) . .
C12 C13 C14 C1 177.2(4) . .
C12 C13 C14 C9 -2.1(8) . .
C8 C9 C14 C1 -2.5(7) . .
C10 C9 C14 C1 -178.9(4) . .
C8 C9 C14 C13 176.8(4) . .
C10 C9 C14 C13 0.4(7) . .
C14 C1 C15 C20 89.9(5) . .
C2 C1 C15 C20 -90.4(5) . .
C14 C1 C15 C16 -89.0(5) . .
C2 C1 C15 C16 90.7(5) . .
C20 C15 C16 C17 1.4(5) . .
C1 C15 C16 C17 -179.6(3) . .
C20 C15 C16 C21 -178.7(4) . .
C1 C15 C16 C21 0.2(5) . .
C15 C16 C17 C18 -0.8(6) . .
C21 C16 C17 C18 179.4(4) . .
C16 C17 C18 C19 -0.8(6) . .
C16 C17 C18 C22 -178.8(4) . .
C17 C18 C19 C20 1.8(5) . .
C22 C18 C19 C20 179.8(4) . .
C18 C19 C20 C15 -1.2(6) . .
C18 C19 C20 C23 -179.1(4) . .
C16 C15 C20 C19 -0.5(4) . .
C1 C15 C20 C19 -179.4(3) . .
C16 C15 C20 C23 177.5(4) . .
C1 C15 C20 C23 -1.5(5) . .
C5 C6 C24 C25A 61(3) . .
C7 C6 C24 C25A -118(3) . .
C5 C6 C24 C29 -70.2(6) . .
C7 C6 C24 C29 111.0(5) . .
C5 C6 C24 C25 112.0(5) . .
C7 C6 C24 C25 -66.9(6) . .
C5 C6 C24 C29A -111(2) . .
C7 C6 C24 C29A 70(2) . .
C26A C27 C30 C31A -17(4) . .
C28A C27 C30 C31A 159(3) . .
C28 C27 C30 C35 20.3(5) . .
C26 C27 C30 C35 -158.6(4) . .
C28 C27 C30 C31 -160.8(4) . .
C26 C27 C30 C31 20.4(5) . .
C26A C27 C30 C35A 173(3) . .
C28A C27 C30 C35A -12(3) . .
C29 C24 C25 C26 -0.1(5) . .
C6 C24 C25 C26 177.9(3) . .
C24 C25 C26 C27 -2.0(5) . .
C28 C27 C26 C25 3.0(5) . .
C30 C27 C26 C25 -178.2(3) . .
C26 C27 C28 C29 -2.1(6) . .
C30 C27 C28 C29 179.1(4) . .
C25 C24 C29 C28 1.0(6) . .
C6 C24 C29 C28 -177.0(4) . .
C27 C28 C29 C24 0.1(7) . .
C29A C24 C25A C26A -11(6) . .
C6 C24 C25A C26A 177(3) . .
C28A C27 C26A C25A 4(6) . .
C30 C27 C26A C25A 179(3) . .
C24 C25A C26A C27 3(7) . .
C26A C27 C28A C29A -2(5) . .
C30 C27 C28A C29A -177(3) . .
C25A C24 C29A C28A 11(5) . .
C6 C24 C29A C28A -175(3) . .
C27 C28A C29A C24 -6(5) . .
C35 C30 C31 C32 -1.3(5) . .
C27 C30 C31 C32 179.7(3) . .
C30 C31 C32 C33 -0.5(5) . .
C34 C33 C32 C31 1.2(5) . .
C10 C33 C32 C31 179.4(3) 2_656 .
C32 C33 C34 C35 0.0(6) . .
C10 C33 C34 C35 -178.3(4) 2_656 .
C33 C34 C35 C30 -1.8(6) . .
C31 C30 C35 C34 2.4(6) . .
C27 C30 C35 C34 -178.6(4) . .
C27 C30 C31A C32A -178(2) . .
C35A C30 C31A C32A -7(5) . .
C34A C33 C32A C31A 14(5) . .
C10 C33 C32A C31A -180(3) 2_656 .
C30 C31A C32A C33 -4(5) . .
C32A C33 C34A C35A -13(5) . .
C10 C33 C34A C35A -180(2) 2_656 .
C33 C34A C35A C30 2(5) . .
C31A C30 C35A C34A 8(5) . .
C27 C30 C35A C34A 179(2) . .
C39 O1 C36 C37 -20(2) . .
O1 C36 C37 C38 39.7(14) . .
C36 C37 C38 C39 -58.9(18) . .
C37 C38 C39 O1 51(2) . .
C36 O1 C39 C38 -20(2) . .
C39A O1A C36A C37A 37.7(17) . .
O1A C36A C37A C38A -46.3(13) . .
C36A C37A C38A C39A 50.4(19) . .
C37A C38A C39A O1A -32(2) . .
C36A O1A C39A C38A -4(2) . .
O2 O2 C41 C40 -64(16) 2_656 .
C41 O2 C41 C40 -4(7) 2_656 .
C41 O2 C41 O2 60(12) 2_656 2_656
O2 C41 C40 C40 -11(4) . 2_656
O2 C41 C40 C40 -23(4) 2_656 2_656
C41A O2A C41A O2A 63(5) 2_656 2_656
O2A O2A C41A C40A -110(4) 2_656 .
C41A O2A C41A C40A -47(4) 2_656 .
O2A O2A C41A C41A -63(5) 2_656 2_656
O2A C41A C40A C40A 54(5) . 2_656
O2A C41A C40A C40A 9(6) 2_656 2_656
C41A C41A C40A C40A 23(3) 2_656 2_656
